data_4347742
loop_
_publ_author_name
'Vestfrid, Jenya'
'Kothari, Rashmi'
'Kostenko, Arseni'
'Goldberg, Israel'
'Tumanskii, Boris'
'Gross, Zeev'

_publ_section_title
;
 Intriguing Physical and Chemical Properties of Phosphorus Corroles.
;
_journal_issue 12
_journal_name_full 'Inorganic chemistry'
_journal_page_first 6061
_journal_page_last 6067
_journal_paper_doi 10.1021/acs.inorgchem.6b00544
_journal_volume 55
_journal_year 2016
_chemical_formula_moiety 'C37 H17 F8 N4 P, C H2 Cl2'
_chemical_formula_sum 'C38 H19 Cl2 F8 N4 P'
_chemical_formula_weight 785.44
_space_group_crystal_system monoclinic
_space_group_IT_number 14
_space_group_name_Hall '-P 2yn'
_space_group_name_H-M_alt 'P 1 21/n 1'
_atom_sites_solution_hydrogens geom
_atom_sites_solution_primary direct
_atom_sites_solution_secondary difmap
_audit_creation_method SHELXL-2014/7
_cell_angle_alpha 90
_cell_angle_beta 101.942(2)
_cell_angle_gamma 90
_cell_formula_units_Z 4
_cell_length_a 15.8026(7)
_cell_length_b 12.6026(5)
_cell_length_c 16.4580(7)
_cell_measurement_reflns_used 6282
_cell_measurement_temperature 110(2)
_cell_measurement_theta_max 28.34
_cell_measurement_theta_min 2.00
_cell_volume 3206.7(2)
_computing_cell_refinement 'Saint, Bruker-AXS'
_computing_data_collection 'Apex2, Bruker-AXS'
_computing_data_reduction 'Saint, Bruker-AXS'
_computing_structure_refinement 'SHELXL-2014/7 (Sheldrick, 2015)'
_computing_structure_solution 'SHELXTL-2014 (Sheldrick, 2015)'
_diffrn_ambient_temperature 110(2)
_diffrn_detector_area_resol_mean 1.75
_diffrn_measured_fraction_theta_full 0.999
_diffrn_measured_fraction_theta_max 0.997
_diffrn_measurement_device_type 'ApexDuo, Bruker-AXS'
_diffrn_measurement_method '1 deg. \f and \w scans'
_diffrn_radiation_type MoK\a
_diffrn_radiation_wavelength 0.71073
_diffrn_reflns_av_R_equivalents 0.0374
_diffrn_reflns_av_unetI/netI 0.0367
_diffrn_reflns_Laue_measured_fraction_full 0.999
_diffrn_reflns_Laue_measured_fraction_max 0.997
_diffrn_reflns_limit_h_max 21
_diffrn_reflns_limit_h_min -21
_diffrn_reflns_limit_k_max 16
_diffrn_reflns_limit_k_min -16
_diffrn_reflns_limit_l_max 21
_diffrn_reflns_limit_l_min -21
_diffrn_reflns_number 31478
_diffrn_reflns_point_group_measured_fraction_full 0.999
_diffrn_reflns_point_group_measured_fraction_max 0.997
_diffrn_reflns_theta_full 25.242
_diffrn_reflns_theta_max 28.339
_diffrn_reflns_theta_min 2.006
_diffrn_source 'ImuS micro-focus'
_exptl_absorpt_coefficient_mu 0.337
_exptl_absorpt_correction_T_max 0.936
_exptl_absorpt_correction_T_min 0.900
_exptl_absorpt_correction_type multi-scan
_exptl_absorpt_process_details 'Sadabs, Bruker-AXS'
_exptl_crystal_colour red
_exptl_crystal_density_diffrn 1.627
_exptl_crystal_description prism
_exptl_crystal_F_000 1584
_exptl_crystal_size_max 0.320
_exptl_crystal_size_mid 0.240
_exptl_crystal_size_min 0.200
_refine_diff_density_max 0.377
_refine_diff_density_min -0.689
_refine_diff_density_rms 0.060
_refine_ls_extinction_method none
_refine_ls_goodness_of_fit_ref 1.013
_refine_ls_hydrogen_treatment constr
_refine_ls_matrix_type full
_refine_ls_number_parameters 478
_refine_ls_number_reflns 7966
_refine_ls_number_restraints 0
_refine_ls_restrained_S_all 1.013
_refine_ls_R_factor_all 0.0560
_refine_ls_R_factor_gt 0.0396
_refine_ls_shift/su_max 0.001
_refine_ls_shift/su_mean 0.000
_refine_ls_structure_factor_coef Fsqd
_refine_ls_weighting_details 'w=1/[\s^2^(Fo^2^)+(0.0391P)^2^+2.4086P] where P=(Fo^2^+2Fc^2^)/3'
_refine_ls_weighting_scheme calc
_refine_ls_wR_factor_gt 0.0912
_refine_ls_wR_factor_ref 0.1001
_reflns_Friedel_coverage 0.000
_reflns_number_gt 6282
_reflns_number_total 7966
_reflns_threshold_expression 'I > 2\s(I)'
_cod_data_source_file ic6b00544_si_003.cif
_cod_data_source_block tx108
_cod_depositor_comments
;
The following automatic conversions were performed:

data item '_atom_sites_solution_secondary' value 'diffmap' was
changed to 'difmap'.

Automatic conversion script
Id: cif_fix_values 6909 2019-04-08 15:41:33Z antanas 
;
_cod_original_sg_symbol_H-M 'P 21/n'
_cod_database_code 4347742
_shelx_shelxl_version_number 2014/7
_shelx_space_group_comment
;
The symmetry employed for this shelxl refinement is uniquely defined
by the following loop, which should always be used as a source of
symmetry information in preference to the above space-group names.
They are only intended as comments.
;
_shelx_estimated_absorpt_t_min 0.900
_shelx_estimated_absorpt_t_max 0.936

loop_
_space_group_symop_operation_xyz
'x, y, z'
'-x+1/2, y+1/2, -z+1/2'
'-x, -y, -z'
'x-1/2, -y-1/2, z-1/2'

loop_
_atom_site_label
_atom_site_type_symbol
_atom_site_fract_x
_atom_site_fract_y
_atom_site_fract_z
_atom_site_U_iso_or_equiv
_atom_site_adp_type
_atom_site_occupancy
_atom_site_site_symmetry_order
_atom_site_calc_flag
_atom_site_refinement_flags_posn
_atom_site_refinement_flags_adp
P1 P 0.62129(3) 0.51201(3) 0.35411(3) 0.01295(9) Uani 1 1 d . .
Cl1 Cl 0.36159(4) 0.78896(5) 0.28995(3) 0.03972(14) Uani 1 1 d . .
Cl2 Cl 0.50354(5) 0.92677(5) 0.36654(4) 0.0595(2) Uani 1 1 d . .
F1 F 0.52792(6) 0.57250(7) 0.33733(6) 0.0157(2) Uani 1 1 d . .
F2 F 0.71413(6) 0.45387(8) 0.36754(6) 0.0169(2) Uani 1 1 d . .
F3 F 0.35088(7) 0.23817(9) 0.25504(7) 0.0290(3) Uani 1 1 d . .
F4 F 0.89403(7) 0.70852(9) 0.52140(7) 0.0312(3) Uani 1 1 d . .
F5 F 0.57514(7) 0.79482(9) 0.09596(7) 0.0311(3) Uani 1 1 d . .
F6 F 0.61181(8) 0.14116(9) 0.18131(8) 0.0338(3) Uani 1 1 d . .
F7 F 0.63999(7) 0.88499(10) 0.54643(8) 0.0342(3) Uani 1 1 d . .
F8 F 0.79385(8) 0.53986(10) 0.11404(8) 0.0379(3) Uani 1 1 d . .
N1 N 0.59696(9) 0.46706(11) 0.24617(8) 0.0144(3) Uani 1 1 d . .
N2 N 0.63868(9) 0.54349(11) 0.46320(8) 0.0151(3) Uani 1 1 d . .
N3 N 0.57199(9) 0.39491(11) 0.38575(8) 0.0156(3) Uani 1 1 d . .
N4 N 0.67102(9) 0.63624(11) 0.33395(8) 0.0145(3) Uani 1 1 d . .
C1 C 0.68204(10) 0.67304(13) 0.25703(10) 0.0157(3) Uani 1 1 d . .
C2 C 0.68038(10) 0.62389(13) 0.51247(10) 0.0159(3) Uani 1 1 d . .
C3 C 0.57046(11) 0.38512(13) 0.46866(10) 0.0167(3) Uani 1 1 d . .
C4 C 0.61585(10) 0.52086(13) 0.17837(10) 0.0150(3) Uani 1 1 d . .
C5 C 0.65810(11) 0.61784(13) 0.18328(10) 0.0156(3) Uani 1 1 d . .
C6 C 0.61045(11) 0.47116(13) 0.51392(10) 0.0159(3) Uani 1 1 d . .
C7 C 0.67775(11) 0.59992(14) 0.59596(10) 0.0176(3) Uani 1 1 d . .
H7 H 0.7019 0.6418 0.6431 0.021 Uiso 1 1 calc R U
C8 C 0.53417(11) 0.30581(13) 0.34570(11) 0.0175(3) Uani 1 1 d . .
C9 C 0.63416(11) 0.50560(14) 0.59718(10) 0.0177(3) Uani 1 1 d . .
H9 H 0.6223 0.4705 0.6447 0.021 Uiso 1 1 calc R U
C10 C 0.55410(11) 0.37288(13) 0.21414(10) 0.0160(3) Uani 1 1 d . .
C11 C 0.54578(11) 0.37269(13) 0.12688(10) 0.0181(3) Uani 1 1 d . .
H11 H 0.5185 0.3191 0.0900 0.022 Uiso 1 1 calc R U
C12 C 0.76431(11) 0.79207(14) 0.53226(10) 0.0194(4) Uani 1 1 d . .
C13 C 0.68177(11) 0.66310(13) 0.10744(10) 0.0174(3) Uani 1 1 d . .
C14 C 0.72213(11) 0.77445(14) 0.26692(11) 0.0187(3) Uani 1 1 d . .
H14 H 0.7361 0.8171 0.2240 0.022 Uiso 1 1 calc R U
C15 C 0.71456(11) 0.70937(13) 0.47728(10) 0.0169(3) Uani 1 1 d . .
C16 C 0.70716(11) 0.71428(13) 0.39206(10) 0.0164(3) Uani 1 1 d . .
C17 C 0.73685(11) 0.79921(14) 0.34867(11) 0.0196(4) Uani 1 1 d . .
H17 H 0.7627 0.8628 0.3730 0.024 Uiso 1 1 calc R U
C18 C 0.58346(11) 0.46248(13) 0.10469(10) 0.0175(3) Uani 1 1 d . .
H18 H 0.5873 0.4824 0.0499 0.021 Uiso 1 1 calc R U
C19 C 0.53030(11) 0.28907(14) 0.48186(11) 0.0196(4) Uani 1 1 d . .
H19 H 0.5200 0.2634 0.5332 0.024 Uiso 1 1 calc R U
C20 C 0.48409(12) 0.19534(13) 0.22047(10) 0.0190(4) Uani 1 1 d . .
C21 C 0.52502(11) 0.29419(13) 0.26044(11) 0.0174(3) Uani 1 1 d . .
C22 C 0.50874(12) 0.23936(14) 0.40605(11) 0.0200(4) Uani 1 1 d . .
H22 H 0.4815 0.1721 0.3958 0.024 Uiso 1 1 calc R U
C23 C 0.64081(12) 0.75091(15) 0.06602(11) 0.0212(4) Uani 1 1 d . .
C24 C 0.72695(12) 0.87486(15) 0.56716(11) 0.0235(4) Uani 1 1 d . .
C25 C 0.85406(12) 0.78780(15) 0.55416(11) 0.0229(4) Uani 1 1 d . .
C26 C 0.74991(12) 0.62325(15) 0.07532(12) 0.0236(4) Uani 1 1 d . .
C27 C 0.39902(12) 0.16813(15) 0.22176(11) 0.0220(4) Uani 1 1 d . .
C28 C 0.52849(13) 0.12130(14) 0.18298(12) 0.0235(4) Uani 1 1 d . .
C29 C 0.36009(13) 0.07510(15) 0.18973(11) 0.0263(4) Uani 1 1 d . .
H29 H 0.3023 0.0592 0.1936 0.032 Uiso 1 1 calc R U
C30 C 0.40734(14) 0.00536(15) 0.15178(12) 0.0297(5) Uani 1 1 d . .
H30 H 0.3813 -0.0586 0.1282 0.036 Uiso 1 1 calc R U
C31 C 0.73179(13) 0.75196(17) -0.03178(11) 0.0298(5) Uani 1 1 d . .
H31 H 0.7485 0.7819 -0.0791 0.036 Uiso 1 1 calc R U
C32 C 0.77578(13) 0.66518(16) 0.00679(12) 0.0278(4) Uani 1 1 d . .
H32 H 0.8226 0.6350 -0.0132 0.033 Uiso 1 1 calc R U
C33 C 0.66376(13) 0.79609(16) -0.00272(12) 0.0282(4) Uani 1 1 d . .
H33 H 0.6336 0.8560 -0.0293 0.034 Uiso 1 1 calc R U
C34 C 0.77326(14) 0.94814(16) 0.62147(12) 0.0287(4) Uani 1 1 d . .
H34 H 0.7446 1.0032 0.6446 0.034 Uiso 1 1 calc R U
C35 C 0.49230(14) 0.02775(14) 0.14775(12) 0.0284(4) Uani 1 1 d . .
H35 H 0.5248 -0.0199 0.1215 0.034 Uiso 1 1 calc R U
C36 C 0.90360(13) 0.85878(16) 0.60750(12) 0.0291(4) Uani 1 1 d . .
H36 H 0.9648 0.8526 0.6208 0.035 Uiso 1 1 calc R U
C37 C 0.86238(14) 0.93888(17) 0.64107(12) 0.0312(5) Uani 1 1 d . .
H37 H 0.8955 0.9883 0.6781 0.037 Uiso 1 1 calc R U
C38 C 0.47231(15) 0.81900(18) 0.29959(15) 0.0388(5) Uani 1 1 d . .
H38A H 0.5073 0.7561 0.3212 0.047 Uiso 1 1 calc R U
H38B H 0.4838 0.8359 0.2441 0.047 Uiso 1 1 calc R U

loop_
_atom_site_aniso_label
_atom_site_aniso_U_11
_atom_site_aniso_U_22
_atom_site_aniso_U_33
_atom_site_aniso_U_23
_atom_site_aniso_U_13
_atom_site_aniso_U_12
P1 0.0136(2) 0.01027(19) 0.01494(19) 0.00061(15) 0.00285(15) -0.00015(16)
Cl1 0.0465(3) 0.0377(3) 0.0339(3) 0.0019(2) 0.0059(2) -0.0060(3)
Cl2 0.0699(5) 0.0390(3) 0.0554(4) 0.0145(3) -0.0198(3) -0.0165(3)
F1 0.0136(5) 0.0133(5) 0.0202(5) 0.0008(4) 0.0033(4) 0.0006(4)
F2 0.0151(5) 0.0155(5) 0.0198(5) 0.0007(4) 0.0028(4) 0.0030(4)
F3 0.0227(6) 0.0334(6) 0.0318(6) -0.0085(5) 0.0076(5) -0.0037(5)
F4 0.0204(6) 0.0310(6) 0.0410(7) -0.0033(5) 0.0035(5) -0.0005(5)
F5 0.0279(6) 0.0299(6) 0.0366(6) 0.0110(5) 0.0094(5) 0.0094(5)
F6 0.0310(6) 0.0248(6) 0.0493(7) -0.0065(5) 0.0163(6) 0.0012(5)
F7 0.0252(6) 0.0323(6) 0.0462(7) -0.0151(5) 0.0101(5) -0.0026(5)
F8 0.0381(7) 0.0284(6) 0.0545(8) 0.0127(6) 0.0264(6) 0.0132(5)
N1 0.0166(7) 0.0103(6) 0.0162(6) 0.0003(5) 0.0032(5) -0.0010(5)
N2 0.0161(7) 0.0135(7) 0.0154(6) 0.0005(5) 0.0026(5) -0.0013(5)
N3 0.0178(7) 0.0115(7) 0.0172(7) 0.0015(5) 0.0030(5) -0.0006(5)
N4 0.0155(7) 0.0121(7) 0.0159(6) -0.0007(5) 0.0033(5) -0.0021(5)
C1 0.0141(8) 0.0147(8) 0.0190(8) 0.0016(6) 0.0050(6) -0.0009(6)
C2 0.0131(8) 0.0157(8) 0.0183(8) -0.0016(6) 0.0021(6) 0.0010(6)
C3 0.0163(8) 0.0155(8) 0.0183(8) 0.0024(6) 0.0038(6) 0.0016(6)
C4 0.0144(8) 0.0138(8) 0.0168(8) 0.0016(6) 0.0033(6) 0.0030(6)
C5 0.0159(8) 0.0131(8) 0.0182(8) 0.0021(6) 0.0042(6) 0.0016(6)
C6 0.0155(8) 0.0142(8) 0.0188(8) 0.0033(6) 0.0051(6) 0.0014(6)
C7 0.0157(8) 0.0193(8) 0.0171(8) -0.0019(6) 0.0017(6) 0.0006(7)
C8 0.0169(8) 0.0119(8) 0.0229(8) 0.0000(6) 0.0026(6) 0.0005(6)
C9 0.0173(8) 0.0194(8) 0.0163(8) 0.0026(6) 0.0033(6) 0.0014(7)
C10 0.0164(8) 0.0111(8) 0.0196(8) -0.0017(6) 0.0020(6) 0.0003(6)
C11 0.0205(8) 0.0139(8) 0.0193(8) -0.0024(6) 0.0025(7) 0.0011(7)
C12 0.0222(9) 0.0191(9) 0.0161(8) 0.0005(6) 0.0024(7) -0.0074(7)
C13 0.0199(8) 0.0153(8) 0.0169(8) -0.0008(6) 0.0035(6) -0.0042(7)
C14 0.0202(8) 0.0156(8) 0.0212(8) 0.0025(7) 0.0063(7) -0.0052(7)
C15 0.0154(8) 0.0156(8) 0.0194(8) -0.0016(6) 0.0026(6) -0.0013(6)
C16 0.0144(8) 0.0138(8) 0.0205(8) -0.0023(6) 0.0027(6) -0.0026(6)
C17 0.0209(9) 0.0146(8) 0.0238(8) -0.0013(7) 0.0054(7) -0.0059(7)
C18 0.0195(8) 0.0164(8) 0.0164(8) -0.0013(6) 0.0035(6) 0.0031(7)
C19 0.0209(9) 0.0167(8) 0.0211(8) 0.0045(7) 0.0040(7) -0.0012(7)
C20 0.0250(9) 0.0130(8) 0.0185(8) 0.0004(6) 0.0037(7) -0.0027(7)
C21 0.0173(8) 0.0126(8) 0.0221(8) -0.0012(6) 0.0035(6) -0.0006(6)
C22 0.0216(9) 0.0129(8) 0.0250(9) 0.0034(7) 0.0034(7) -0.0028(7)
C23 0.0199(9) 0.0214(9) 0.0216(8) 0.0020(7) 0.0026(7) -0.0015(7)
C24 0.0243(9) 0.0239(9) 0.0225(9) -0.0026(7) 0.0056(7) -0.0060(8)
C25 0.0247(9) 0.0229(9) 0.0206(8) 0.0031(7) 0.0034(7) -0.0050(8)
C26 0.0259(9) 0.0190(9) 0.0277(9) -0.0005(7) 0.0097(8) -0.0021(7)
C27 0.0269(9) 0.0213(9) 0.0173(8) 0.0003(7) 0.0038(7) -0.0032(8)
C28 0.0279(10) 0.0163(9) 0.0267(9) 0.0014(7) 0.0068(8) -0.0005(7)
C29 0.0318(10) 0.0245(10) 0.0207(9) 0.0031(7) 0.0008(8) -0.0123(8)
C30 0.0472(12) 0.0152(9) 0.0229(9) 0.0004(7) -0.0015(8) -0.0098(9)
C31 0.0336(11) 0.0384(12) 0.0177(8) 0.0014(8) 0.0062(8) -0.0150(9)
C32 0.0305(10) 0.0292(10) 0.0278(10) -0.0056(8) 0.0153(8) -0.0084(8)
C33 0.0309(10) 0.0291(10) 0.0225(9) 0.0091(8) 0.0005(8) -0.0049(9)
C34 0.0408(12) 0.0227(10) 0.0233(9) -0.0056(8) 0.0083(8) -0.0084(9)
C35 0.0463(12) 0.0120(8) 0.0270(9) -0.0021(7) 0.0077(9) 0.0010(8)
C36 0.0248(10) 0.0331(11) 0.0266(9) 0.0046(8) -0.0015(8) -0.0119(8)
C37 0.0398(12) 0.0296(11) 0.0211(9) -0.0007(8) -0.0009(8) -0.0187(9)
C38 0.0422(13) 0.0305(11) 0.0464(13) 0.0134(10) 0.0156(10) 0.0076(10)

loop_
_atom_type_symbol
_atom_type_description
_atom_type_scat_dispersion_real
_atom_type_scat_dispersion_imag
_atom_type_scat_source
C C 0.0033 0.0016 'International Tables Vol C Tables 4.2.6.8 and 6.1.1.4'
N N 0.0061 0.0033 'International Tables Vol C Tables 4.2.6.8 and 6.1.1.4'
F F 0.0171 0.0103 'International Tables Vol C Tables 4.2.6.8 and 6.1.1.4'
P P 0.1023 0.0942 'International Tables Vol C Tables 4.2.6.8 and 6.1.1.4'
Cl Cl 0.1484 0.1585 'International Tables Vol C Tables 4.2.6.8 and 6.1.1.4'
H H 0.0000 0.0000 'International Tables Vol C Tables 4.2.6.8 and 6.1.1.4'

loop_
_geom_angle_atom_site_label_1
_geom_angle_atom_site_label_2
_geom_angle_atom_site_label_3
_geom_angle
F2 P1 F1 177.93(6)
F2 P1 N3 91.37(6)
F1 P1 N3 90.09(6)
F2 P1 N2 90.95(6)
F1 P1 N2 90.68(6)
N3 P1 N2 83.00(6)
F2 P1 N4 90.06(6)
F1 P1 N4 88.66(6)
N3 P1 N4 173.42(7)
N2 P1 N4 90.56(6)
F2 P1 N1 89.70(6)
F1 P1 N1 88.81(6)
N3 P1 N1 90.60(6)
N2 P1 N1 173.58(7)
N4 P1 N1 95.83(6)
C4 N1 C10 106.04(13)
C4 N1 P1 126.31(11)
C10 N1 P1 127.65(11)
C6 N2 C2 107.87(14)
C6 N2 P1 117.26(11)
C2 N2 P1 134.73(12)
C8 N3 C3 107.90(14)
C8 N3 P1 134.75(12)
C3 N3 P1 117.33(11)
C1 N4 C16 106.00(13)
C1 N4 P1 126.47(11)
C16 N4 P1 127.52(11)
C5 C1 N4 124.60(15)
C5 C1 C14 126.01(16)
N4 C1 C14 109.39(14)
N2 C2 C15 120.43(15)
N2 C2 C7 107.93(14)
C15 C2 C7 131.63(16)
N3 C3 C6 111.23(15)
N3 C3 C19 109.40(15)
C6 C3 C19 139.35(16)
C5 C4 N1 124.32(15)
C5 C4 C18 126.19(16)
N1 C4 C18 109.47(14)
C1 C5 C4 122.39(16)
C1 C5 C13 118.22(15)
C4 C5 C13 119.35(15)
N2 C6 C3 111.17(14)
N2 C6 C9 109.39(15)
C3 C6 C9 139.39(16)
C9 C7 C2 108.28(15)
C9 C7 H7 125.9
C2 C7 H7 125.9
N3 C8 C21 120.99(15)
N3 C8 C22 107.72(15)
C21 C8 C22 131.28(16)
C7 C9 C6 106.53(15)
C7 C9 H9 126.7
C6 C9 H9 126.7
C21 C10 N1 125.72(15)
C21 C10 C11 125.81(15)
N1 C10 C11 108.47(14)
C18 C11 C10 108.45(15)
C18 C11 H11 125.8
C10 C11 H11 125.8
C24 C12 C25 114.98(16)
C24 C12 C15 124.24(16)
C25 C12 C15 120.74(17)
C23 C13 C26 114.91(16)
C23 C13 C5 123.02(16)
C26 C13 C5 121.99(16)
C17 C14 C1 107.59(15)
C17 C14 H14 126.2
C1 C14 H14 126.2
C16 C15 C2 120.01(15)
C16 C15 C12 120.42(15)
C2 C15 C12 119.45(15)
C15 C16 N4 126.47(15)
C15 C16 C17 125.17(15)
N4 C16 C17 108.35(14)
C14 C17 C16 108.64(15)
C14 C17 H17 125.7
C16 C17 H17 125.7
C11 C18 C4 107.56(15)
C11 C18 H18 126.2
C4 C18 H18 126.2
C22 C19 C3 106.71(15)
C22 C19 H19 126.6
C3 C19 H19 126.6
C28 C20 C27 114.84(16)
C28 C20 C21 123.02(16)
C27 C20 C21 122.07(16)
C10 C21 C8 120.21(15)
C10 C21 C20 121.19(15)
C8 C21 C20 118.59(15)
C19 C22 C8 108.27(15)
C19 C22 H22 125.9
C8 C22 H22 125.9
F5 C23 C33 118.71(17)
F5 C23 C13 117.47(15)
C33 C23 C13 123.82(18)
F7 C24 C12 117.79(16)
F7 C24 C34 118.29(17)
C12 C24 C34 123.92(18)
F4 C25 C36 118.87(17)
F4 C25 C12 117.44(16)
C36 C25 C12 123.69(19)
F8 C26 C32 118.32(17)
F8 C26 C13 117.87(16)
C32 C26 C13 123.80(18)
F3 C27 C29 117.80(17)
F3 C27 C20 118.11(16)
C29 C27 C20 124.08(18)
F6 C28 C35 118.09(17)
F6 C28 C20 118.10(16)
C35 C28 C20 123.81(18)
C27 C29 C30 118.27(19)
C27 C29 H29 120.9
C30 C29 H29 120.9
C29 C30 C35 120.71(17)
C29 C30 H30 119.6
C35 C30 H30 119.6
C32 C31 C33 120.97(18)
C32 C31 H31 119.5
C33 C31 H31 119.5
C31 C32 C26 118.24(19)
C31 C32 H32 120.9
C26 C32 H32 120.9
C23 C33 C31 118.25(18)
C23 C33 H33 120.9
C31 C33 H33 120.9
C37 C34 C24 118.10(19)
C37 C34 H34 121.0
C24 C34 H34 121.0
C28 C35 C30 118.25(19)
C28 C35 H35 120.9
C30 C35 H35 120.9
C37 C36 C25 118.54(19)
C37 C36 H36 120.7
C25 C36 H36 120.7
C36 C37 C34 120.76(18)
C36 C37 H37 119.6
C34 C37 H37 119.6
Cl2 C38 Cl1 111.55(13)
Cl2 C38 H38A 109.3
Cl1 C38 H38A 109.3
Cl2 C38 H38B 109.3
Cl1 C38 H38B 109.3
H38A C38 H38B 108.0

loop_
_geom_bond_atom_site_label_1
_geom_bond_atom_site_label_2
_geom_bond_distance
P1 F2 1.6137(10)
P1 F1 1.6328(10)
P1 N3 1.7955(14)
P1 N2 1.8033(14)
P1 N4 1.8131(14)
P1 N1 1.8282(14)
Cl1 C38 1.765(2)
Cl2 C38 1.754(3)
F3 C27 1.353(2)
F4 C25 1.352(2)
F5 C23 1.355(2)
F6 C28 1.346(2)
F7 C24 1.352(2)
F8 C26 1.345(2)
N1 C4 1.390(2)
N1 C10 1.413(2)
N2 C6 1.371(2)
N2 C2 1.377(2)
N3 C8 1.375(2)
N3 C3 1.375(2)
N4 C1 1.393(2)
N4 C16 1.408(2)
C1 C5 1.382(2)
C1 C14 1.421(2)
C2 C15 1.385(2)
C2 C7 1.416(2)
C3 C6 1.391(2)
C3 C19 1.404(2)
C4 C5 1.387(2)
C4 C18 1.420(2)
C5 C13 1.489(2)
C6 C9 1.412(2)
C7 C9 1.376(2)
C7 H7 0.9500
C8 C21 1.388(2)
C8 C22 1.419(2)
C9 H9 0.9500
C10 C21 1.386(2)
C10 C11 1.415(2)
C11 C18 1.363(2)
C11 H11 0.9500
C12 C24 1.381(3)
C12 C25 1.390(3)
C12 C15 1.493(2)
C13 C23 1.388(2)
C13 C26 1.388(3)
C14 C17 1.354(2)
C14 H14 0.9500
C15 C16 1.384(2)
C16 C17 1.419(2)
C17 H17 0.9500
C18 H18 0.9500
C19 C22 1.375(2)
C19 H19 0.9500
C20 C28 1.387(3)
C20 C27 1.392(3)
C20 C21 1.492(2)
C22 H22 0.9500
C23 C33 1.380(3)
C24 C34 1.384(3)
C25 C36 1.378(3)
C26 C32 1.382(3)
C27 C29 1.377(3)
C28 C35 1.384(3)
C29 C30 1.383(3)
C29 H29 0.9500
C30 C35 1.387(3)
C30 H30 0.9500
C31 C32 1.378(3)
C31 C33 1.381(3)
C31 H31 0.9500
C32 H32 0.9500
C33 H33 0.9500
C34 C37 1.383(3)
C34 H34 0.9500
C35 H35 0.9500
C36 C37 1.377(3)
C36 H36 0.9500
C37 H37 0.9500
C38 H38A 0.9900
C38 H38B 0.9900
